data_7159165
loop_
_publ_author_name
'Bege, Mikl&#xf3;s'
'Herczeg, Mih&#xe1;ly'
'Bereczki, Ilona'
'Debreczeni, N&#xf3;ra'
'B&#xe9;nyei, Attila'
'Herczegh, P&#xe1;l'
'Borb&#xe1;s, Anik&#xf3;'

_publ_section_title
;
 Triaza-tricyclanos - synthesis of a new class of tricyclic nucleoside
 analogues by stereoselective cascade cyclocondensation.
;
_journal_issue 10
_journal_name_full 'Organic &amp; biomolecular chemistry'
_journal_page_first 2213
_journal_page_last 2219
_journal_paper_doi 10.1039/d3ob00154g
_journal_volume 21
_journal_year 2023
_chemical_absolute_configuration syn
_chemical_formula_moiety 'C27 H31 N5 O4'
_chemical_formula_sum 'C27 H31 N5 O4'
_chemical_formula_weight 489.57
_chemical_name_common ERJ-724
_space_group_crystal_system monoclinic
_space_group_IT_number 3
_space_group_name_Hall 'P 2y'
_space_group_name_H-M_alt 'P 1 2 1'
_atom_sites_solution_hydrogens mixed
_atom_sites_solution_primary direct
_atom_sites_solution_secondary difmap
_audit_update_record
;
2023-01-13 deposited with the CCDC.	2023-02-16 downloaded from the CCDC.
;
_cell_angle_alpha 90
_cell_angle_beta 99.705(10)
_cell_angle_gamma 90
_cell_formula_units_Z 4
_cell_length_a 14.621(5)
_cell_length_b 7.590(2)
_cell_length_c 25.120(7)
_cell_measurement_reflns_used 167
_cell_measurement_temperature 294.(2)
_cell_measurement_theta_max 16.7812
_cell_measurement_theta_min 2.8051
_cell_volume 2747.8(14)
_computing_cell_refinement 'APEX3 v2017.3-0 (Bruker AXS)'
_computing_data_collection 'Bruker Instrument Service vV6.2.6'
_computing_data_reduction 'SAINT V8.38A (Bruker AXS Inc., 2017)'
_computing_molecular_graphics Mercury
_computing_publication_material 'WinGX, PublCIF'
_computing_structure_refinement 'SHELXL-2018/3 (Sheldrick, 2018)'
_computing_structure_solution 'SHELXT 2018/2 (Sheldrick, 2018)'
_diffrn_ambient_temperature 294.(2)
_diffrn_detector_area_resol_mean 7.3910
_diffrn_measured_fraction_theta_full 0.997
_diffrn_measured_fraction_theta_max 0.997
_diffrn_measurement_device 'Bruker APEX-II CCD'
_diffrn_measurement_device_type 'Bruker D8 VENTURE'
_diffrn_measurement_method '\w and \p scan'
_diffrn_radiation_monochromator 'multilayer mirror INCOATEC'
_diffrn_radiation_probe x-ray
_diffrn_radiation_type ' Mo K\a'
_diffrn_radiation_wavelength 0.71073
_diffrn_reflns_av_R_equivalents 0.1090
_diffrn_reflns_av_unetI/netI 0.0901
_diffrn_reflns_limit_h_max 17
_diffrn_reflns_limit_h_min -17
_diffrn_reflns_limit_k_max 9
_diffrn_reflns_limit_k_min -9
_diffrn_reflns_limit_l_max 30
_diffrn_reflns_limit_l_min -30
_diffrn_reflns_number 44468
_diffrn_reflns_theta_full 25.24
_diffrn_reflns_theta_max 25.41
_diffrn_reflns_theta_min 2.34
_diffrn_source 'microfocus sealed tube'
_diffrn_source_current 1.4
_diffrn_source_power 0.07
_diffrn_source_type 'INCOATEC I\mS 3.0'
_diffrn_source_voltage 50
_exptl_absorpt_coefficient_mu 0.081
_exptl_absorpt_correction_T_max 0.99
_exptl_absorpt_correction_T_min 0.84
_exptl_absorpt_correction_type multi-scan
_exptl_absorpt_process_details
;
SADABS-2016/2 - Bruker AXS area detector scaling and absorption correction
;
_exptl_crystal_colour colourless
_exptl_crystal_density_diffrn 1.183
_exptl_crystal_density_method 'not measured'
_exptl_crystal_description needle
_exptl_crystal_F_000 1040
_exptl_crystal_size_max 0.271
_exptl_crystal_size_mid 0.097
_exptl_crystal_size_min 0.072
_refine_diff_density_max 0.401
_refine_diff_density_min -0.385
_refine_ls_abs_structure_details
;

Flack x determined using 1799 quotients [(I+)-(I-)]/[(I+)+(I-)]
(Parsons, Flack and Wagner, Acta Cryst. B69 (2013) 249-259).
;
_refine_ls_abs_structure_Flack 0.2(9)
_refine_ls_extinction_coef 0.023(2)
_refine_ls_extinction_method 'SHELXL-2018/3 (Sheldrick 2018)'
_refine_ls_goodness_of_fit_ref 1.088
_refine_ls_hydrogen_treatment mixed
_refine_ls_matrix_type full
_refine_ls_number_parameters 664
_refine_ls_number_reflns 10111
_refine_ls_number_restraints 611
_refine_ls_restrained_S_all 1.067
_refine_ls_R_factor_all 0.1448
_refine_ls_R_factor_gt 0.0804
_refine_ls_shift/su_max 0.001
_refine_ls_shift/su_mean 0.000
_refine_ls_structure_factor_coef Fsqd
_refine_ls_weighting_details 'w=1/[\s^2^(Fo^2^)+(0.0828P)^2^+0.4039P] where P=(Fo^2^+2Fc^2^)/3'
_refine_ls_weighting_scheme calc
_refine_ls_wR_factor_gt 0.1737
_refine_ls_wR_factor_ref 0.2046
_reflns_Friedel_coverage 0.846
_reflns_Friedel_fraction_full 0.997
_reflns_Friedel_fraction_max 0.994
_reflns_number_gt 6011
_reflns_number_total 10111
_reflns_threshold_expression 'I > 2\s(I)'
_cod_data_source_file d3ob00154g2.cif
_cod_data_source_block 29
_cod_depositor_comments 'Adding full bibliography for 7159162--7159165.cif.'
_cod_original_cell_volume 2747.8(15)
_cod_database_code 7159165
_publcif_datablock.id {3e7ea1ce-8365-4862-b549-09c1ac4f35a0}

loop_
_space_group_symop_operation_xyz
'x, y, z'
'-x, y, -z'

loop_
_atom_site_type_symbol
_atom_site_label
_atom_site_fract_x
_atom_site_fract_y
_atom_site_fract_z
_atom_site_U_iso_or_equiv
_atom_site_adp_type
_atom_site_calc_flag
_atom_site_refinement_flags_adp
_atom_site_refinement_flags_occupancy
_atom_site_refinement_flags_posn
_atom_site_occupancy
_atom_site_disorder_assembly
_atom_site_disorder_group
C C1A 0.1964(4) 0.2089(9) 0.3996(2) 0.0450(14) Uani d . . . 1 . .
H H1A 0.139034 0.158132 0.379678 0.054 Uiso calc U . R 1 . .
C C1B 0.4155(4) 0.7254(8) 0.1479(2) 0.0421(14) Uani d . . . 1 . .
H H1B 0.479068 0.682341 0.149511 0.05 Uiso calc U . R 1 . .
C C2A 0.1994(5) 0.4025(9) 0.3879(3) 0.0503(16) Uani d . . . 1 . .
H H2A 0.256722 0.452246 0.408208 0.06 Uiso calc U . R 1 . .
C C2B 0.4186(4) 0.9170(9) 0.1683(2) 0.0454(15) Uani d . . . 1 . .
H H2B 0.355127 0.962161 0.164893 0.054 Uiso calc U . R 1 . .
C C4A 0.0504(6) 0.4781(14) 0.3552(4) 0.085(3) Uani d . . . 1 . .
H H4AA 0.004712 0.571288 0.354266 0.102 Uiso calc U . R 1 . .
H H4AB 0.018967 0.365489 0.355223 0.102 Uiso calc U . R 1 . .
C C4B 0.5661(5) 1.0088(11) 0.1640(3) 0.067(2) Uani d . . . 1 . .
H H4BA 0.600712 1.114317 0.158368 0.081 Uiso calc U . R 1 . .
H H4BB 0.596224 0.908165 0.150583 0.081 Uiso calc U . R 1 . .
C C5A 0.0995(5) 0.4916(10) 0.3071(3) 0.0618(18) Uani d . . . 1 . .
H H5A 0.097761 0.612413 0.29323 0.074 Uiso calc U . R 1 . .
C C5B 0.5607(5) 0.9858(9) 0.2235(3) 0.0571(17) Uani d . . . 1 . .
H H5B 0.574287 1.09753 0.242746 0.069 Uiso calc U . R 1 . .
C C6A 0.0672(5) 0.3611(10) 0.2623(3) 0.067(2) Uani d . . . 1 . .
H H6AA 0.001328 0.337593 0.259158 0.081 Uiso calc U . R 1 . .
H H6AB 0.080211 0.40336 0.227938 0.081 Uiso calc U . R 1 . .
C C6B 0.6225(5) 0.8398(10) 0.2513(3) 0.064(2) Uani d . . . 1 . .
H H6BA 0.677829 0.824429 0.235299 0.077 Uiso calc U . R 1 . .
H H6BB 0.640264 0.862326 0.289708 0.077 Uiso calc U . R 1 . .
C C8A 0.2142(4) 0.2783(9) 0.2981(3) 0.0451(15) Uani d . . . 1 . .
H H8A 0.238759 0.317166 0.266082 0.054 Uiso calc U . R 1 . .
C C8B 0.4728(4) 0.7583(8) 0.2532(3) 0.0464(15) Uani d . . . 1 . .
H H8B 0.480029 0.779406 0.292183 0.056 Uiso calc U . R 1 . .
C C9A 0.2823(4) 0.1512(8) 0.3287(2) 0.0437(14) Uani d . . . 1 . .
H H9A 0.272437 0.036923 0.310513 0.052 Uiso calc U . R 1 . .
C C9B 0.3898(4) 0.6409(8) 0.2369(2) 0.0457(15) Uani d . . . 1 . .
H H9B 0.402965 0.526083 0.254306 0.055 Uiso calc U . R 1 . .
C C12A 0.3823(4) 0.2038(10) 0.3285(3) 0.0569(17) Uani d . . . 1 . .
H H12E 0.394573 0.315846 0.346865 0.068 Uiso calc U . R 1 . .
H H12F 0.423162 0.11648 0.348206 0.068 Uiso calc U . R 1 . .
C C12B 0.3035(4) 0.7162(10) 0.2544(3) 0.0534(16) Uani d . . . 1 . .
H H12C 0.294052 0.835986 0.241167 0.064 Uiso calc U . R 1 . .
H H12D 0.249937 0.647076 0.238559 0.064 Uiso calc U . R 1 . .
C C30A 0.1455(8) 0.6801(12) 0.4197(4) 0.101(3) Uani d . . . 1 . .
H H30A 0.176962 0.735501 0.393038 0.121 Uiso calc U . R 1 . .
H H30B 0.089253 0.746127 0.421309 0.121 Uiso calc U . R 1 . .
C C30B 0.4346(6) 1.2075(11) 0.1306(3) 0.076(2) Uani d . . . 1 . .
H H30C 0.421973 1.249247 0.165118 0.091 Uiso calc U . R 1 . .
H H30D 0.481618 1.282998 0.11964 0.091 Uiso calc U . R 1 . .
C C31A 0.2044(15) 0.6858(15) 0.4714(4) 0.161(6) Uani d . . . 1 . .
C C31B 0.3486(8) 1.2168(13) 0.0898(5) 0.108(3) Uani d . . . 1 . .
C C32A 0.2909(17) 0.745(2) 0.4768(7) 0.225(9) Uani d . . . 1 . .
H H32A 0.310622 0.785004 0.445678 0.271 Uiso calc U . R 1 . .
C C32B 0.3494(13) 1.174(2) 0.0374(6) 0.177(6) Uani d . . . 1 . .
H H32B 0.404027 1.140493 0.025868 0.213 Uiso calc U . R 1 . .
C C33A 0.356(3) 0.752(3) 0.5255(11) 0.369(16) Uani d . . . 1 . .
H H33A 0.417855 0.787125 0.528437 0.443 Uiso calc U . R 1 . .
C C33B 0.262(2) 1.184(4) -0.0003(9) 0.257(11) Uani d . . . 1 . .
H H33B 0.25904 1.151198 -0.036225 0.308 Uiso calc U . R 1 . .
C C34A 0.309(3) 0.692(5) 0.5720(12) 0.41(2) Uani d . . . 1 . .
H H34A 0.343728 0.691886 0.606774 0.491 Uiso calc U . R 1 . .
C C34B 0.186(2) 1.238(4) 0.0172(14) 0.281(14) Uani d . . . 1 . .
H H34B 0.131853 1.250333 -0.007518 0.337 Uiso calc U . R 1 . .
C C35A 0.226(3) 0.643(4) 0.5654(10) 0.371(17) Uani d . . . 1 . .
H H35A 0.200173 0.609729 0.595236 0.445 Uiso calc U . R 1 . .
C C35B 0.1854(14) 1.277(3) 0.0693(12) 0.252(11) Uani d . . . 1 . .
H H35B 0.130618 1.311142 0.080566 0.302 Uiso calc U . R 1 . .
C C36A 0.1763(19) 0.638(2) 0.5178(5) 0.262(10) Uani d . . . 1 . .
H H36A 0.115582 0.598402 0.515332 0.314 Uiso calc U . R 1 . .
C C36B 0.2665(9) 1.2669(16) 0.1053(7) 0.161(5) Uani d . . . 1 . .
H H36C 0.2661 1.294238 0.141382 0.193 Uiso calc U . R 1 . .
C C52A 0.1229(5) 0.1215(9) 0.4753(3) 0.0521(16) Uani d . . . 1 . .
C C52B 0.4168(4) 0.6597(10) 0.0540(2) 0.0521(18) Uani d . . . 1 . .
C C54A 0.2088(6) 0.1313(13) 0.5680(3) 0.077(2) Uani d . . . 1 . .
C C54B 0.2743(5) 0.6858(12) -0.0121(3) 0.070(2) Uani d . . . 1 . .
C C55A 0.2904(5) 0.1840(12) 0.5460(3) 0.069(2) Uani d . . . 1 . .
C C55B 0.2254(5) 0.7307(12) 0.0303(3) 0.070(2) Uani d . . . 1 . .
C C56A 0.2826(5) 0.2025(11) 0.4930(3) 0.0625(18) Uani d . . . 1 . .
H H56A 0.334952 0.236832 0.479107 0.075 Uiso calc U . R 1 . .
C C56B 0.2719(4) 0.7408(11) 0.0804(3) 0.0620(19) Uani d . . . 1 . .
H H56B 0.23984 0.770907 0.108127 0.074 Uiso calc U . R 1 . .
C C57A 0.3810(6) 0.2142(19) 0.5839(4) 0.116(4) Uani d . . . 1 . .
H H57A 0.430071 0.229962 0.563333 0.174 Uiso calc U . R 1 . .
H H57B 0.394515 0.114149 0.60732 0.174 Uiso calc U . R 1 . .
H H57C 0.375973 0.317664 0.605238 0.174 Uiso calc U . R 1 . .
C C57B 0.1222(5) 0.7591(16) 0.0178(4) 0.107(4) Uani d . . . 1 . .
H H57D 0.097613 0.764794 0.050816 0.16 Uiso calc U . R 1 . .
H H7E 0.093775 0.663105 -0.003836 0.16 Uiso calc U . R 1 . .
H H57F 0.109358 0.867505 -0.001754 0.16 Uiso calc U . R 1 . .
C C70A 0.1176(5) 0.0699(12) 0.2386(4) 0.084(3) Uani d . . . 1 . .
H H70A 0.170335 -0.008482 0.247587 0.101 Uiso calc U . R 1 . .
H H70B 0.122635 0.126683 0.204564 0.101 Uiso calc U . R 1 . .
C C70B 0.5958(5) 0.5263(10) 0.2683(3) 0.0612(19) Uani d . . . 1 . .
H H70C 0.545082 0.444216 0.268609 0.073 Uiso calc U . R 1 . .
H H70D 0.622078 0.553296 0.305507 0.073 Uiso calc U . R 1 . .
C C71A 0.0296(6) -0.0383(13) 0.2311(5) 0.102(3) Uani d . . . 1 . .
C C71B 0.6686(4) 0.4413(9) 0.2415(3) 0.0539(17) Uani d . . . 1 . .
C C72A -0.0056(8) -0.107(2) 0.1825(7) 0.200(8) Uani d . . . 1 . .
H H72A 0.02351 -0.084796 0.153017 0.24 Uiso calc U . R 1 . .
C C72B 0.7329(5) 0.3321(11) 0.2729(4) 0.085(3) Uani d . . . 1 . .
H H72B 0.732716 0.320583 0.309711 0.102 Uiso calc U . R 1 . .
C C73A -0.0833(14) -0.210(4) 0.1760(14) 0.306(14) Uani d . . . 1 . .
H H73A -0.110754 -0.248725 0.141939 0.367 Uiso calc U . R 1 . .
C C73B 0.7968(7) 0.2413(14) 0.2489(6) 0.109(3) Uani d . . . 1 . .
H H73B 0.838049 0.164568 0.269457 0.131 Uiso calc U . R 1 . .
C C74A -0.1200(14) -0.254(3) 0.2213(15) 0.288(14) Uani d . . . 1 . .
H H74A -0.167213 -0.336936 0.218025 0.346 Uiso calc U . R 1 . .
C C74B 0.8001(6) 0.2624(13) 0.1959(5) 0.101(3) Uani d . . . 1 . .
H H74B 0.844085 0.2015 0.180332 0.121 Uiso calc U . R 1 . .
C C75A -0.0915(8) -0.183(2) 0.2684(11) 0.227(10) Uani d . . . 1 . .
H H75A -0.122242 -0.203738 0.297317 0.273 Uiso calc U . R 1 . .
C C75B 0.7383(5) 0.3745(11) 0.1648(4) 0.082(2) Uani d . . . 1 . .
H H75B 0.741703 0.391447 0.128487 0.098 Uiso calc U . R 1 . .
C C76A -0.0129(6) -0.0760(14) 0.2737(6) 0.126(4) Uani d . . . 1 . .
H H76A 0.010991 -0.029213 0.307426 0.151 Uiso calc U . R 1 . .
C C76B 0.6717(5) 0.4608(10) 0.1877(3) 0.0596(18) Uani d . . . 1 . .
H H76B 0.628677 0.532719 0.166457 0.072 Uiso calc U . R 1 . .
H H12G 0.407(5) 0.106(4) 0.266(3) 0.089 Uiso d U . D 1 . .
H H12X 0.279(5) 0.632(8) 0.325(3) 0.089 Uiso d U . D 1 . .
H H53A 0.078(3) 0.093(13) 0.538(3) 0.089 Uiso d U . D 1 . .
H H53B 0.402(4) 0.621(12) -0.019(2) 0.089 Uiso d U . D 1 . .
N N3A 0.1207(5) 0.4947(9) 0.4027(3) 0.0743(18) Uani d . . . 1 . .
N N3B 0.4693(4) 1.0235(8) 0.1362(2) 0.0604(15) Uani d . . . 1 . .
N N7A 0.1223(3) 0.2040(8) 0.2803(2) 0.0553(14) Uani d . . . 1 . .
N N7B 0.5603(3) 0.6867(7) 0.2411(2) 0.0486(13) Uani d . . . 1 . .
N N11A 0.1965(3) 0.4364(7) 0.3293(2) 0.0468(13) Uani d . . . 1 . .
N N11B 0.4642(3) 0.9293(7) 0.2254(2) 0.0450(12) Uani d . . . 1 . .
N N51A 0.2022(3) 0.1742(7) 0.45735(19) 0.0493(13) Uani d . . . 1 . .
N N51B 0.3661(3) 0.7082(7) 0.09304(18) 0.0443(12) Uani d . . . 1 . .
N N53A 0.1313(4) 0.1063(9) 0.5300(2) 0.0602(15) Uani d . . D 1 . .
N N53B 0.3681(4) 0.6552(10) 0.0032(2) 0.0636(17) Uani d . . D 1 . .
O O10A 0.2736(3) 0.1245(7) 0.38394(17) 0.0604(13) Uani d . . . 1 . .
O O10B 0.3684(3) 0.6142(6) 0.18002(16) 0.0533(12) Uani d . . . 1 . .
O O12A 0.4018(4) 0.2182(7) 0.2757(2) 0.0724(15) Uani d . . D 1 . .
O O12B 0.3107(4) 0.7157(7) 0.3111(2) 0.0733(15) Uani d . . D 1 . .
O O52A 0.0507(3) 0.0887(7) 0.44470(18) 0.0618(13) Uani d . . . 1 . .
O O52B 0.4987(3) 0.6217(8) 0.06498(17) 0.0688(15) Uani d . . . 1 . .
O O54A 0.2064(5) 0.1138(12) 0.6156(2) 0.115(3) Uani d . . . 1 . .
O O54B 0.2398(4) 0.6750(11) -0.0596(2) 0.108(2) Uani d . . . 1 . .

loop_
_atom_site_aniso_label
_atom_site_aniso_U_11
_atom_site_aniso_U_22
_atom_site_aniso_U_33
_atom_site_aniso_U_12
_atom_site_aniso_U_13
_atom_site_aniso_U_23
C1A 0.051(3) 0.041(4) 0.048(3) -0.001(3) 0.023(3) -0.009(3)
C1B 0.045(3) 0.044(4) 0.041(3) 0.004(3) 0.019(3) -0.001(3)
C2A 0.060(4) 0.039(4) 0.055(4) -0.002(3) 0.018(3) -0.003(3)
C2B 0.050(3) 0.040(4) 0.051(4) 0.002(3) 0.022(3) 0.002(3)
C4A 0.073(5) 0.089(7) 0.103(6) 0.031(5) 0.041(4) 0.008(5)
C4B 0.059(4) 0.060(5) 0.090(5) -0.010(4) 0.032(4) 0.013(4)
C5A 0.055(4) 0.051(4) 0.080(5) 0.011(3) 0.015(3) 0.006(4)
C5B 0.057(4) 0.033(4) 0.085(5) -0.006(3) 0.021(3) -0.008(3)
C6A 0.053(4) 0.057(5) 0.090(5) 0.004(3) 0.009(4) 0.006(4)
C6B 0.063(4) 0.045(4) 0.084(5) -0.004(3) 0.014(4) -0.008(4)
C8A 0.040(3) 0.047(4) 0.051(4) -0.007(3) 0.016(3) -0.007(3)
C8B 0.058(4) 0.034(4) 0.050(4) 0.000(3) 0.017(3) -0.004(3)
C9A 0.045(3) 0.036(4) 0.053(3) -0.005(3) 0.016(3) -0.012(3)
C9B 0.066(4) 0.030(3) 0.046(3) -0.003(3) 0.024(3) 0.001(3)
C12A 0.043(3) 0.049(4) 0.081(4) -0.002(3) 0.019(3) -0.008(4)
C12B 0.060(4) 0.042(4) 0.066(4) -0.001(3) 0.031(3) -0.002(3)
C30A 0.176(9) 0.051(5) 0.083(5) 0.034(6) 0.041(6) -0.014(5)
C30B 0.093(5) 0.042(4) 0.095(5) -0.006(4) 0.018(4) 0.021(4)
C31A 0.355(18) 0.046(7) 0.069(6) 0.065(10) -0.002(8) -0.025(5)
C31B 0.131(7) 0.047(6) 0.128(7) -0.018(6) -0.028(6) 0.034(6)
C32A 0.38(2) 0.079(11) 0.161(12) 0.007(14) -0.117(13) -0.020(9)
C32B 0.276(17) 0.119(11) 0.116(8) -0.060(11) -0.029(9) 0.060(8)
C33A 0.60(3) 0.116(16) 0.27(2) -0.02(2) -0.26(2) -0.013(18)
C33B 0.39(3) 0.13(2) 0.186(15) -0.06(2) -0.135(17) 0.066(14)
C34A 0.89(5) 0.101(17) 0.135(14) 0.12(3) -0.20(2) -0.043(12)
C34B 0.30(2) 0.11(2) 0.35(2) -0.04(2) -0.17(2) 0.09(2)
C35A 0.84(5) 0.16(3) 0.086(10) 0.22(3) 0.01(2) -0.019(13)
C35B 0.170(13) 0.101(13) 0.42(3) 0.023(11) -0.131(17) 0.00(2)
C36A 0.58(3) 0.147(14) 0.072(8) 0.164(18) 0.085(13) 0.007(9)
C36B 0.107(8) 0.070(8) 0.279(16) 0.016(6) -0.046(8) 0.006(9)
C52A 0.066(4) 0.043(4) 0.050(4) -0.001(3) 0.021(3) -0.004(3)
C52B 0.048(3) 0.068(5) 0.043(3) 0.008(3) 0.016(3) 0.005(3)
C54A 0.093(5) 0.089(7) 0.053(4) -0.006(5) 0.020(4) -0.014(4)
C54B 0.066(4) 0.083(6) 0.055(4) 0.004(4) -0.004(3) 0.001(4)
C55A 0.067(4) 0.081(6) 0.059(4) 0.000(4) 0.007(3) -0.004(4)
C55B 0.048(4) 0.082(6) 0.078(5) 0.004(4) 0.004(3) -0.004(5)
C56A 0.059(4) 0.066(5) 0.064(4) 0.000(4) 0.012(3) -0.009(4)
C56B 0.043(3) 0.071(5) 0.074(4) 0.003(4) 0.017(3) -0.006(4)
C57A 0.098(6) 0.162(11) 0.078(6) -0.024(7) -0.012(5) -0.011(7)
C57B 0.047(4) 0.135(10) 0.130(8) 0.017(5) -0.009(5) -0.012(7)
C70A 0.068(5) 0.080(6) 0.099(6) 0.001(4) -0.004(4) -0.039(5)
C70B 0.074(5) 0.048(4) 0.061(4) 0.005(3) 0.009(4) 0.011(3)
C71A 0.056(5) 0.062(6) 0.170(9) 0.017(4) -0.031(5) -0.044(6)
C71B 0.046(4) 0.036(4) 0.076(4) 0.000(3) 0.002(3) 0.011(3)
C72A 0.093(8) 0.187(15) 0.286(14) 0.033(8) -0.062(9) -0.178(13)
C72B 0.055(4) 0.062(5) 0.130(7) 0.009(4) -0.006(4) 0.036(5)
C73A 0.112(14) 0.22(2) 0.54(3) 0.008(12) -0.069(17) -0.26(2)
C73B 0.072(6) 0.062(6) 0.191(10) 0.015(5) 0.017(7) 0.033(7)
C74A 0.087(12) 0.072(11) 0.66(4) -0.002(8) -0.066(16) -0.100(19)
C74B 0.061(5) 0.056(6) 0.190(10) 0.010(4) 0.034(6) -0.010(6)
C75A 0.065(8) 0.069(9) 0.54(3) 0.002(6) 0.021(13) 0.010(14)
C75B 0.060(5) 0.066(6) 0.123(7) -0.001(4) 0.028(5) -0.019(5)
C76A 0.049(5) 0.060(6) 0.258(13) -0.002(4) -0.005(6) 0.016(8)
C76B 0.052(4) 0.045(4) 0.077(5) 0.005(3) 0.000(3) -0.006(4)
N3A 0.097(5) 0.053(4) 0.084(4) 0.027(4) 0.049(4) 0.001(3)
N3B 0.071(4) 0.042(3) 0.074(4) -0.006(3) 0.030(3) 0.013(3)
N7A 0.043(3) 0.050(3) 0.071(4) -0.001(3) 0.007(3) -0.015(3)
N7B 0.057(3) 0.030(3) 0.061(3) 0.003(2) 0.015(2) 0.002(3)
N11A 0.050(3) 0.040(3) 0.052(3) 0.002(2) 0.012(2) -0.001(2)
N11B 0.051(3) 0.032(3) 0.055(3) -0.006(2) 0.019(2) -0.006(2)
N51A 0.051(3) 0.055(4) 0.045(3) -0.003(3) 0.017(2) -0.002(3)
N51B 0.043(3) 0.047(3) 0.045(3) 0.004(3) 0.012(2) 0.002(3)
N53A 0.067(4) 0.068(4) 0.048(3) -0.005(3) 0.018(3) -0.005(3)
N53B 0.061(3) 0.092(5) 0.038(3) 0.012(3) 0.009(2) -0.005(3)
O10A 0.067(3) 0.061(3) 0.060(3) 0.024(2) 0.031(2) 0.004(2)
O10B 0.075(3) 0.039(3) 0.048(2) -0.018(2) 0.019(2) -0.006(2)
O12A 0.089(3) 0.039(3) 0.108(4) 0.011(3) 0.068(3) 0.003(3)
O12B 0.100(4) 0.062(4) 0.071(3) -0.024(3) 0.051(3) -0.013(3)
O52A 0.059(3) 0.082(4) 0.049(3) -0.010(3) 0.022(2) -0.001(3)
O52B 0.051(3) 0.112(5) 0.047(3) 0.021(3) 0.017(2) 0.005(3)
O54A 0.139(5) 0.165(7) 0.043(3) -0.023(5) 0.024(3) -0.006(4)
O54B 0.094(4) 0.151(7) 0.066(3) 0.019(5) -0.019(3) -0.007(4)

loop_
_atom_type_symbol
_atom_type_description
_atom_type_scat_dispersion_real
_atom_type_scat_dispersion_imag
_atom_type_scat_source
C C 0.0033 0.0016 'International Tables Vol C Tables 4.2.6.8 and 6.1.1.4'
H H 0.0000 0.0000 'International Tables Vol C Tables 4.2.6.8 and 6.1.1.4'
N N 0.0061 0.0033 'International Tables Vol C Tables 4.2.6.8 and 6.1.1.4'
O O 0.0106 0.0060 'International Tables Vol C Tables 4.2.6.8 and 6.1.1.4'

loop_
_geom_angle_atom_site_label_1
_geom_angle_atom_site_label_2
_geom_angle_atom_site_label_3
_geom_angle_site_symmetry_1
_geom_angle_site_symmetry_3
_geom_angle
_geom_angle_publ_flag
O10A C1A N51A . . 106.2(5) ?
O10A C1A C2A . . 109.9(5) ?
N51A C1A C2A . . 111.7(5) ?
O10A C1A H1A . . 109.6 ?
N51A C1A H1A . . 109.6 ?
C2A C1A H1A . . 109.6 ?
O10B C1B N51B . . 106.0(5) ?
O10B C1B C2B . . 111.2(4) ?
N51B C1B C2B . . 112.5(5) ?
O10B C1B H1B . . 109.0 ?
N51B C1B H1B . . 109.0 ?
C2B C1B H1B . . 109.0 ?
N3A C2A N11A . . 106.2(5) ?
N3A C2A C1A . . 111.9(6) ?
N11A C2A C1A . . 111.4(5) ?
N3A C2A H2A . . 109.1 ?
N11A C2A H2A . . 109.1 ?
C1A C2A H2A . . 109.1 ?
N3B C2B N11B . . 108.5(5) ?
N3B C2B C1B . . 109.6(5) ?
N11B C2B C1B . . 111.4(5) ?
N3B C2B H2B . . 109.1 ?
N11B C2B H2B . . 109.1 ?
C1B C2B H2B . . 109.1 ?
N3A C4A C5A . . 106.6(6) ?
N3A C4A H4AA . . 110.4 ?
C5A C4A H4AA . . 110.4 ?
N3A C4A H4AB . . 110.4 ?
C5A C4A H4AB . . 110.4 ?
H4AA C4A H4AB . . 108.6 ?
N3B C4B C5B . . 105.6(5) ?
N3B C4B H4BA . . 110.6 ?
C5B C4B H4BA . . 110.6 ?
N3B C4B H4BB . . 110.6 ?
C5B C4B H4BB . . 110.6 ?
H4BA C4B H4BB . . 108.7 ?
N11A C5A C4A . . 103.5(6) ?
N11A C5A C6A . . 104.5(6) ?
C4A C5A C6A . . 114.8(7) ?
N11A C5A H5A . . 111.2 ?
C4A C5A H5A . . 111.2 ?
C6A C5A H5A . . 111.2 ?
N11B C5B C4B . . 105.8(5) ?
N11B C5B C6B . . 105.5(5) ?
C4B C5B C6B . . 114.3(6) ?
N11B C5B H5B . . 110.3 ?
C4B C5B H5B . . 110.3 ?
C6B C5B H5B . . 110.3 ?
N7A C6A C5A . . 102.6(6) ?
N7A C6A H6AA . . 111.3 ?
C5A C6A H6AA . . 111.3 ?
N7A C6A H6AB . . 111.3 ?
C5A C6A H6AB . . 111.3 ?
H6AA C6A H6AB . . 109.2 ?
N7B C6B C5B . . 101.1(5) ?
N7B C6B H6BA . . 111.5 ?
C5B C6B H6BA . . 111.5 ?
N7B C6B H6BB . . 111.5 ?
C5B C6B H6BB . . 111.5 ?
H6BA C6B H6BB . . 109.4 ?
N7A C8A N11A . . 104.0(5) ?
N7A C8A C9A . . 114.0(5) ?
N11A C8A C9A . . 114.2(5) ?
N7A C8A H8A . . 108.1 ?
N11A C8A H8A . . 108.1 ?
C9A C8A H8A . . 108.1 ?
N7B C8B N11B . . 103.7(5) ?
N7B C8B C9B . . 114.5(5) ?
N11B C8B C9B . . 113.1(5) ?
N7B C8B H8B . . 108.4 ?
N11B C8B H8B . . 108.4 ?
C9B C8B H8B . . 108.4 ?
O10A C9A C8A . . 115.4(5) ?
O10A C9A C12A . . 106.5(5) ?
C8A C9A C12A . . 112.7(5) ?
O10A C9A H9A . . 107.3 ?
C8A C9A H9A . . 107.3 ?
C12A C9A H9A . . 107.3 ?
O10B C9B C8B . . 112.9(5) ?
O10B C9B C12B . . 107.0(5) ?
C8B C9B C12B . . 111.7(5) ?
O10B C9B H9B . . 108.4 ?
C8B C9B H9B . . 108.4 ?
C12B C9B H9B . . 108.4 ?
O12A C12A C9A . . 111.8(5) ?
O12A C12A H12E . . 109.2 ?
C9A C12A H12E . . 109.2 ?
O12A C12A H12F . . 109.2 ?
C9A C12A H12F . . 109.2 ?
H12E C12A H12F . . 107.9 ?
O12B C12B C9B . . 111.6(5) ?
O12B C12B H12C . . 109.3 ?
C9B C12B H12C . . 109.3 ?
O12B C12B H12D . . 109.3 ?
C9B C12B H12D . . 109.3 ?
H12C C12B H12D . . 108.0 ?
C31A C30A N3A . . 111.5(8) ?
C31A C30A H30A . . 109.3 ?
N3A C30A H30A . . 109.3 ?
C31A C30A H30B . . 109.3 ?
N3A C30A H30B . . 109.3 ?
H30A C30A H30B . . 108.0 ?
C31B C30B N3B . . 110.3(7) ?
C31B C30B H30C . . 109.6 ?
N3B C30B H30C . . 109.6 ?
C31B C30B H30D . . 109.6 ?
N3B C30B H30D . . 109.6 ?
H30C C30B H30D . . 108.1 ?
C32A C31A C36A . . 115.2(18) ?
C32A C31A C30A . . 121.3(16) ?
C36A C31A C30A . . 123.(2) ?
C32B C31B C36B . . 119.4(13) ?
C32B C31B C30B . . 120.9(13) ?
C36B C31B C30B . . 119.7(12) ?
C31A C32A C33A . . 126.(3) ?
C31A C32A H32A . . 116.8 ?
C33A C32A H32A . . 116.8 ?
C31B C32B C33B . . 117.8(19) ?
C31B C32B H32B . . 121.1 ?
C33B C32B H32B . . 121.1 ?
C32A C33A C34A . . 109.(3) ?
C32A C33A H33A . . 125.5 ?
C34A C33A H33A . . 125.5 ?
C34B C33B C32B . . 119.(3) ?
C34B C33B H33B . . 120.4 ?
C32B C33B H33B . . 120.4 ?
C35A C34A C33A . . 123.(3) ?
C35A C34A H34A . . 118.7 ?
C33A C34A H34A . . 118.7 ?
C33B C34B C35B . . 123.(3) ?
C33B C34B H34B . . 118.6 ?
C35B C34B H34B . . 118.6 ?
C34A C35A C36A . . 121.(4) ?
C34A C35A H35A . . 119.6 ?
C36A C35A H35A . . 119.6 ?
C34B C35B C36B . . 119.(3) ?
C34B C35B H35B . . 120.6 ?
C36B C35B H35B . . 120.6 ?
C35A C36A C31A . . 126.(3) ?
C35A C36A H36A . . 117.1 ?
C31A C36A H36A . . 117.1 ?
C35B C36B C31B . . 122.(2) ?
C35B C36B H36C . . 119.0 ?
C31B C36B H36C . . 119.0 ?
O52A C52A N53A . . 122.6(6) ?
O52A C52A N51A . . 122.8(6) ?
N53A C52A N51A . . 114.7(6) ?
O52B C52B N53B . . 123.4(6) ?
O52B C52B N51B . . 121.9(5) ?
N53B C52B N51B . . 114.7(5) ?
O54A C54A N53A . . 121.1(7) ?
O54A C54A C55A . . 124.6(8) ?
N53A C54A C55A . . 114.3(6) ?
O54B C54B N53B . . 119.3(7) ?
O54B C54B C55B . . 125.0(7) ?
N53B C54B C55B . . 115.7(6) ?
C56A C55A C54A . . 118.3(7) ?
C56A C55A C57A . . 122.4(7) ?
C54A C55A C57A . . 119.4(7) ?
C56B C55B C54B . . 118.8(6) ?
C56B C55B C57B . . 121.7(7) ?
C54B C55B C57B . . 119.4(7) ?
C55A C56A N51A . . 124.0(7) ?
C55A C56A H56A . . 118.0 ?
N51A C56A H56A . . 118.0 ?
C55B C56B N51B . . 122.5(6) ?
C55B C56B H56B . . 118.7 ?
N51B C56B H56B . . 118.7 ?
C55A C57A H57A . . 109.5 ?
C55A C57A H57B . . 109.5 ?
H57A C57A H57B . . 109.5 ?
C55A C57A H57C . . 109.5 ?
H57A C57A H57C . . 109.5 ?
H57B C57A H57C . . 109.5 ?
C55B C57B H57D . . 109.5 ?
C55B C57B H7E . . 109.5 ?
H57D C57B H7E . . 109.5 ?
C55B C57B H57F . . 109.5 ?
H57D C57B H57F . . 109.5 ?
H7E C57B H57F . . 109.5 ?
N7A C70A C71A . . 113.9(7) ?
N7A C70A H70A . . 108.8 ?
C71A C70A H70A . . 108.8 ?
N7A C70A H70B . . 108.8 ?
C71A C70A H70B . . 108.8 ?
H70A C70A H70B . . 107.7 ?
N7B C70B C71B . . 112.1(6) ?
N7B C70B H70C . . 109.2 ?
C71B C70B H70C . . 109.2 ?
N7B C70B H70D . . 109.2 ?
C71B C70B H70D . . 109.2 ?
H70C C70B H70D . . 107.9 ?
C72A C71A C76A . . 118.5(12) ?
C72A C71A C70A . . 120.6(13) ?
C76A C71A C70A . . 120.8(10) ?
C76B C71B C72B . . 119.4(7) ?
C76B C71B C70B . . 122.9(6) ?
C72B C71B C70B . . 117.7(7) ?
C71A C72A C73A . . 121.(2) ?
C71A C72A H72A . . 119.6 ?
C73A C72A H72A . . 119.6 ?
C73B C72B C71B . . 119.5(9) ?
C73B C72B H72B . . 120.2 ?
C71B C72B H72B . . 120.2 ?
C72A C73A C74A . . 118.(2) ?
C72A C73A H73A . . 120.9 ?
C74A C73A H73A . . 120.9 ?
C74B C73B C72B . . 120.8(9) ?
C74B C73B H73B . . 119.6 ?
C72B C73B H73B . . 119.6 ?
C75A C74A C73A . . 123.(2) ?
C75A C74A H74A . . 118.6 ?
C73A C74A H74A . . 118.6 ?
C73B C74B C75B . . 120.1(9) ?
C73B C74B H74B . . 119.9 ?
C75B C74B H74B . . 119.9 ?
C74A C75A C76A . . 117.(2) ?
C74A C75A H75A . . 121.3 ?
C76A C75A H75A . . 121.3 ?
C76B C75B C74B . . 119.8(10) ?
C76B C75B H75B . . 120.1 ?
C74B C75B H75B . . 120.1 ?
C71A C76A C75A . . 121.8(17) ?
C71A C76A H76A . . 119.1 ?
C75A C76A H76A . . 119.1 ?
C71B C76B C75B . . 120.3(7) ?
C71B C76B H76B . . 119.8 ?
C75B C76B H76B . . 119.8 ?
C4A N3A C2A . . 103.4(6) ?
C4A N3A C30A . . 115.0(7) ?
C2A N3A C30A . . 111.3(7) ?
C2B N3B C4B . . 103.8(5) ?
C2B N3B C30B . . 112.6(6) ?
C4B N3B C30B . . 113.8(6) ?
C70A N7A C8A . . 114.9(5) ?
C70A N7A C6A . . 113.0(6) ?
C8A N7A C6A . . 102.2(5) ?
C70B N7B C8B . . 118.0(5) ?
C70B N7B C6B . . 114.8(5) ?
C8B N7B C6B . . 101.9(5) ?
C8A N11A C2A . . 113.9(5) ?
C8A N11A C5A . . 105.7(5) ?
C2A N11A C5A . . 106.5(5) ?
C8B N11B C2B . . 113.1(5) ?
C8B N11B C5B . . 105.4(5) ?
C2B N11B C5B . . 105.1(5) ?
C56A N51A C52A . . 120.8(5) ?
C56A N51A C1A . . 121.3(5) ?
C52A N51A C1A . . 117.9(5) ?
C52B N51B C56B . . 121.3(5) ?
C52B N51B C1B . . 117.5(5) ?
C56B N51B C1B . . 121.2(5) ?
C54A N53A C52A . . 128.0(6) ?
C54A N53A H53A . . 122.(5) ?
C52A N53A H53A . . 109.(5) ?
C52B N53B C54B . . 126.8(6) ?
C52B N53B H53B . . 111.(5) ?
C54B N53B H53B . . 122.(5) ?
C1A O10A C9A . . 114.3(5) ?
C1B O10B C9B . . 116.0(4) ?
C12A O12A H12G . . 102.(5) ?
C12B O12B H12X . . 116.(5) ?

loop_
_geom_bond_atom_site_label_1
_geom_bond_atom_site_label_2
_geom_bond_site_symmetry_2
_geom_bond_distance
_geom_bond_publ_flag
C1A O10A . 1.410(7) ?
C1A N51A . 1.463(7) ?
C1A C2A . 1.500(9) ?
C1A H1A . 0.98 ?
C1B O10B . 1.423(7) ?
C1B N51B . 1.450(7) ?
C1B C2B . 1.540(9) ?
C1B H1B . 0.98 ?
C2A N3A . 1.448(9) ?
C2A N11A . 1.490(8) ?
C2A H2A . 0.98 ?
C2B N3B . 1.432(8) ?
C2B N11B . 1.481(8) ?
C2B H2B . 0.98 ?
C4A N3A . 1.443(11) ?
C4A C5A . 1.510(10) ?
C4A H4AA . 0.97 ?
C4A H4AB . 0.97 ?
C4B N3B . 1.472(9) ?
C4B C5B . 1.519(10) ?
C4B H4BA . 0.97 ?
C4B H4BB . 0.97 ?
C5A N11A . 1.493(8) ?
C5A C6A . 1.514(11) ?
C5A H5A . 0.98 ?
C5B N11B . 1.484(8) ?
C5B C6B . 1.524(10) ?
C5B H5B . 0.98 ?
C6A N7A . 1.466(9) ?
C6A H6AA . 0.97 ?
C6A H6AB . 0.97 ?
C6B N7B . 1.471(9) ?
C6B H6BA . 0.97 ?
C6B H6BB . 0.97 ?
C8A N7A . 1.456(8) ?
C8A N11A . 1.480(8) ?
C8A C9A . 1.501(9) ?
C8A H8A . 0.98 ?
C8B N7B . 1.468(8) ?
C8B N11B . 1.469(8) ?
C8B C9B . 1.506(9) ?
C8B H8B . 0.98 ?
C9A O10A . 1.429(7) ?
C9A C12A . 1.517(8) ?
C9A H9A . 0.98 ?
C9B O10B . 1.424(7) ?
C9B C12B . 1.517(8) ?
C9B H9B . 0.98 ?
C12A O12A . 1.406(8) ?
C12A H12E . 0.97 ?
C12A H12F . 0.97 ?
C12B O12B . 1.412(8) ?
C12B H12C . 0.97 ?
C12B H12D . 0.97 ?
C30A C31A . 1.432(16) ?
C30A N3A . 1.497(11) ?
C30A H30A . 0.97 ?
C30A H30B . 0.97 ?
C30B C31B . 1.483(12) ?
C30B N3B . 1.484(10) ?
C30B H30C . 0.97 ?
C30B H30D . 0.97 ?
C31A C32A . 1.33(3) ?
C31A C36A . 1.35(2) ?
C31B C32B . 1.358(17) ?
C31B C36B . 1.377(17) ?
C32A C33A . 1.42(2) ?
C32A H32A . 0.93 ?
C32B C33B . 1.46(2) ?
C32B H32B . 0.93 ?
C33A C34A . 1.52(5) ?
C33A H33A . 0.93 ?
C33B C34B . 1.32(4) ?
C33B H33B . 0.93 ?
C34A C35A . 1.26(6) ?
C34A H34A . 0.93 ?
C34B C35B . 1.34(4) ?
C34B H34B . 0.93 ?
C35A C36A . 1.29(3) ?
C35A H35A . 0.93 ?
C35B C36B . 1.367(19) ?
C35B H35B . 0.93 ?
C36A H36A . 0.93 ?
C36B H36C . 0.93 ?
C52A O52A . 1.221(7) ?
C52A N53A . 1.365(8) ?
C52A N51A . 1.372(8) ?
C52B O52B . 1.217(7) ?
C52B N53B . 1.352(8) ?
C52B N51B . 1.375(7) ?
C54A O54A . 1.211(8) ?
C54A N53A . 1.365(9) ?
C54A C55A . 1.454(11) ?
C54B O54B . 1.219(8) ?
C54B N53B . 1.379(9) ?
C54B C55B . 1.421(10) ?
C55A C56A . 1.325(9) ?
C55A C57A . 1.513(10) ?
C55B C56B . 1.328(10) ?
C55B C57B . 1.504(10) ?
C56A N51A . 1.370(8) ?
C56A H56A . 0.93 ?
C56B N51B . 1.383(8) ?
C56B H56B . 0.93 ?
C57A H57A . 0.96 ?
C57A H57B . 0.96 ?
C57A H57C . 0.96 ?
C57B H57D . 0.96 ?
C57B H7E . 0.96 ?
C57B H57F . 0.96 ?
C70A N7A . 1.454(9) ?
C70A C71A . 1.512(13) ?
C70A H70A . 0.97 ?
C70A H70B . 0.97 ?
C70B N7B . 1.449(8) ?
C70B C71B . 1.498(10) ?
C70B H70C . 0.97 ?
C70B H70D . 0.97 ?
C71A C72A . 1.350(15) ?
C71A C76A . 1.354(16) ?
C71B C76B . 1.368(10) ?
C71B C72B . 1.394(10) ?
C72A C73A . 1.36(3) ?
C72A H72A . 0.93 ?
C72B C73B . 1.379(14) ?
C72B H72B . 0.93 ?
C73A C74A . 1.38(4) ?
C73A H73A . 0.93 ?
C73B C74B . 1.349(14) ?
C73B H73B . 0.93 ?
C74A C75A . 1.30(3) ?
C74A H74A . 0.93 ?
C74B C75B . 1.384(13) ?
C74B H74B . 0.93 ?
C75A C76A . 1.397(16) ?
C75A H75A . 0.93 ?
C75B C76B . 1.377(10) ?
C75B H75B . 0.93 ?
C76A H76A . 0.93 ?
C76B H76B . 0.93 ?
N53A H53A . 0.85(3) ?
N53B H53B . 0.86(3) ?
O12A H12G . 0.890(14) ?
O12B H12X . 0.894(14) ?

loop_
_geom_hbond_atom_site_label_D
_geom_hbond_atom_site_label_H
_geom_hbond_atom_site_label_A
_geom_hbond_site_symmetry_A
_geom_hbond_distance_DH
_geom_hbond_distance_HA
_geom_hbond_distance_DA
_geom_hbond_angle_DHA
_geom_hbond_publ_flag
C1A H1A N7A . 0.98 2.49 3.011(8) 112.8 ?
C1B H1B N7B . 0.98 2.41 2.895(8) 110.3 ?
C9A H9A O12B 1_545 0.98 2.5 3.370(9) 147.7 ?
C9B H9B O12A . 0.98 2.4 3.350(8) 163.4 ?
O12A H12G N11B 1_545 0.890(14) 1.96(4) 2.761(7) 149.(7) ?
O12B H12X N11A . 0.894(14) 1.93(3) 2.783(7) 160.(7) ?
N53A H53A O52A 2_556 0.85(3) 1.99(3) 2.842(7) 174.(9) ?
N53B H53B O52B 2_655 0.86(3) 1.99(4) 2.814(7) 160.(9) ?

loop_
_geom_torsion_atom_site_label_1
_geom_torsion_atom_site_label_2
_geom_torsion_atom_site_label_3
_geom_torsion_atom_site_label_4
_geom_torsion_site_symmetry_1
_geom_torsion_site_symmetry_2
_geom_torsion_site_symmetry_3
_geom_torsion_site_symmetry_4
_geom_torsion
_geom_torsion_publ_flag
O10A C1A C2A N3A . . . . 179.3(5) ?
N51A C1A C2A N3A . . . . -63.0(7) ?
O10A C1A C2A N11A . . . . 60.6(7) ?
N51A C1A C2A N11A . . . . 178.3(5) ?
O10B C1B C2B N3B . . . . 177.9(5) ?
N51B C1B C2B N3B . . . . -63.3(7) ?
O10B C1B C2B N11B . . . . 57.8(6) ?
N51B C1B C2B N11B . . . . 176.5(4) ?
N3A C4A C5A N11A . . . . 24.2(8) ?
N3A C4A C5A C6A . . . . 137.5(7) ?
N3B C4B C5B N11B . . . . 18.3(7) ?
N3B C4B C5B C6B . . . . 134.0(6) ?
N11A C5A C6A N7A . . . . 27.9(7) ?
C4A C5A C6A N7A . . . . -84.7(7) ?
N11B C5B C6B N7B . . . . 27.6(7) ?
C4B C5B C6B N7B . . . . -88.2(7) ?
N7A C8A C9A O10A . . . . -78.9(7) ?
N11A C8A C9A O10A . . . . 40.5(7) ?
N7A C8A C9A C12A . . . . 158.4(5) ?
N11A C8A C9A C12A . . . . -82.2(6) ?
N7B C8B C9B O10B . . . . -63.9(7) ?
N11B C8B C9B O10B . . . . 54.7(7) ?
N7B C8B C9B C12B . . . . 175.6(5) ?
N11B C8B C9B C12B . . . . -65.9(7) ?
O10A C9A C12A O12A . . . . 174.5(5) ?
C8A C9A C12A O12A . . . . -57.9(7) ?
O10B C9B C12B O12B . . . . 168.5(5) ?
C8B C9B C12B O12B . . . . -67.6(7) ?
N3A C30A C31A C32A . . . . 115.0(14) ?
N3A C30A C31A C36A . . . . -67.1(14) ?
N3B C30B C31B C32B . . . . -62.8(12) ?
N3B C30B C31B C36B . . . . 116.3(10) ?
C36A C31A C32A C33A . . . . 4.(3) ?
C30A C31A C32A C33A . . . . -178.1(16) ?
C36B C31B C32B C33B . . . . 0.(2) ?
C30B C31B C32B C33B . . . . 178.9(14) ?
C31A C32A C33A C34A . . . . -4.(3) ?
C31B C32B C33B C34B . . . . 2.(4) ?
C32A C33A C34A C35A . . . . 1.(6) ?
C32B C33B C34B C35B . . . . -4.(6) ?
C33A C34A C35A C36A . . . . 1.(7) ?
C33B C34B C35B C36B . . . . 3.(5) ?
C34A C35A C36A C31A . . . . -1.(5) ?
C32A C31A C36A C35A . . . . -1.(3) ?
C30A C31A C36A C35A . . . . -179.1(19) ?
C34B C35B C36B C31B . . . . 0.(3) ?
C32B C31B C36B C35B . . . . -1.(2) ?
C30B C31B C36B C35B . . . . 180.0(13) ?
O54A C54A C55A C56A . . . . -178.3(9) ?
N53A C54A C55A C56A . . . . 0.0(13) ?
O54A C54A C55A C57A . . . . 2.3(15) ?
N53A C54A C55A C57A . . . . -179.4(9) ?
O54B C54B C55B C56B . . . . -178.8(9) ?
N53B C54B C55B C56B . . . . 0.3(13) ?
O54B C54B C55B C57B . . . . 3.3(15) ?
N53B C54B C55B C57B . . . . -177.5(8) ?
C54A C55A C56A N51A . . . . -0.3(13) ?
C57A C55A C56A N51A . . . . 179.1(9) ?
C54B C55B C56B N51B . . . . -0.4(13) ?
C57B C55B C56B N51B . . . . 177.4(8) ?
N7A C70A C71A C72A . . . . 150.2(10) ?
N7A C70A C71A C76A . . . . -33.4(13) ?
N7B C70B C71B C76B . . . . -27.4(10) ?
N7B C70B C71B C72B . . . . 155.4(7) ?
C76A C71A C72A C73A . . . . 1.(2) ?
C70A C71A C72A C73A . . . . 177.9(17) ?
C76B C71B C72B C73B . . . . -2.0(12) ?
C70B C71B C72B C73B . . . . 175.3(8) ?
C71A C72A C73A C74A . . . . -6.(4) ?
C71B C72B C73B C74B . . . . 2.7(15) ?
C72A C73A C74A C75A . . . . 9.(5) ?
C72B C73B C74B C75B . . . . -0.8(16) ?
C73A C74A C75A C76A . . . . -8.(4) ?
C73B C74B C75B C76B . . . . -1.7(14) ?
C72A C71A C76A C75A . . . . -0.2(17) ?
C70A C71A C76A C75A . . . . -176.6(10) ?
C74A C75A C76A C71A . . . . 3.(2) ?
C72B C71B C76B C75B . . . . -0.5(11) ?
C70B C71B C76B C75B . . . . -177.7(7) ?
C74B C75B C76B C71B . . . . 2.4(12) ?
C5A C4A N3A C2A . . . . -36.9(8) ?
C5A C4A N3A C30A . . . . 84.6(9) ?
N11A C2A N3A C4A . . . . 35.0(7) ?
C1A C2A N3A C4A . . . . -86.7(7) ?
N11A C2A N3A C30A . . . . -88.9(7) ?
C1A C2A N3A C30A . . . . 149.3(6) ?
C31A C30A N3A C4A . . . . 170.8(10) ?
C31A C30A N3A C2A . . . . -72.0(12) ?
N11B C2B N3B C4B . . . . 33.3(7) ?
C1B C2B N3B C4B . . . . -88.6(7) ?
N11B C2B N3B C30B . . . . -90.1(7) ?
C1B C2B N3B C30B . . . . 147.9(6) ?
C5B C4B N3B C2B . . . . -31.4(7) ?
C5B C4B N3B C30B . . . . 91.3(7) ?
C31B C30B N3B C2B . . . . -78.2(9) ?
C31B C30B N3B C4B . . . . 164.1(7) ?
C71A C70A N7A C8A . . . . 164.7(7) ?
C71A C70A N7A C6A . . . . -78.6(10) ?
N11A C8A N7A C70A . . . . 166.6(6) ?
C9A C8A N7A C70A . . . . -68.4(8) ?
N11A C8A N7A C6A . . . . 43.8(6) ?
C9A C8A N7A C6A . . . . 168.8(5) ?
C5A C6A N7A C70A . . . . -168.3(6) ?
C5A C6A N7A C8A . . . . -44.2(7) ?
C71B C70B N7B C8B . . . . 163.8(6) ?
C71B C70B N7B C6B . . . . -76.0(7) ?
N11B C8B N7B C70B . . . . 172.4(5) ?
C9B C8B N7B C70B . . . . -63.8(7) ?
N11B C8B N7B C6B . . . . 45.8(6) ?
C9B C8B N7B C6B . . . . 169.5(6) ?
C5B C6B N7B C70B . . . . -173.3(6) ?
C5B C6B N7B C8B . . . . -44.6(6) ?
N7A C8A N11A C2A . . . . 90.7(6) ?
C9A C8A N11A C2A . . . . -34.2(7) ?
N7A C8A N11A C5A . . . . -25.9(6) ?
C9A C8A N11A C5A . . . . -150.8(5) ?
N3A C2A N11A C8A . . . . -136.1(6) ?
C1A C2A N11A C8A . . . . -14.0(7) ?
N3A C2A N11A C5A . . . . -20.0(7) ?
C1A C2A N11A C5A . . . . 102.0(6) ?
C4A C5A N11A C8A . . . . 119.1(6) ?
C6A C5A N11A C8A . . . . -1.5(7) ?
C4A C5A N11A C2A . . . . -2.4(8) ?
C6A C5A N11A C2A . . . . -122.9(6) ?
N7B C8B N11B C2B . . . . 86.7(6) ?
C9B C8B N11B C2B . . . . -37.9(7) ?
N7B C8B N11B C5B . . . . -27.7(6) ?
C9B C8B N11B C5B . . . . -152.3(5) ?
N3B C2B N11B C8B . . . . -136.3(5) ?
C1B C2B N11B C8B . . . . -15.4(7) ?
N3B C2B N11B C5B . . . . -21.7(6) ?
C1B C2B N11B C5B . . . . 99.1(6) ?
C4B C5B N11B C8B . . . . 121.3(6) ?
C6B C5B N11B C8B . . . . -0.2(7) ?
C4B C5B N11B C2B . . . . 1.5(7) ?
C6B C5B N11B C2B . . . . -120.0(6) ?
C55A C56A N51A C52A . . . . -0.7(12) ?
C55A C56A N51A C1A . . . . 175.7(8) ?
O52A C52A N51A C56A . . . . -177.2(7) ?
N53A C52A N51A C56A . . . . 1.9(9) ?
O52A C52A N51A C1A . . . . 6.2(10) ?
N53A C52A N51A C1A . . . . -174.6(6) ?
O10A C1A N51A C56A . . . . 49.6(8) ?
C2A C1A N51A C56A . . . . -70.2(8) ?
O10A C1A N51A C52A . . . . -133.9(6) ?
C2A C1A N51A C52A . . . . 106.3(7) ?
O52B C52B N51B C56B . . . . -176.1(7) ?
N53B C52B N51B C56B . . . . 2.9(10) ?
O52B C52B N51B C1B . . . . 4.5(10) ?
N53B C52B N51B C1B . . . . -176.5(6) ?
C55B C56B N51B C52B . . . . -1.3(11) ?
C55B C56B N51B C1B . . . . 178.1(7) ?
O10B C1B N51B C52B . . . . -125.0(6) ?
C2B C1B N51B C52B . . . . 113.2(6) ?
O10B C1B N51B C56B . . . . 55.5(7) ?
C2B C1B N51B C56B . . . . -66.2(7) ?
O54A C54A N53A C52A . . . . 179.8(9) ?
C55A C54A N53A C52A . . . . 1.4(12) ?
O52A C52A N53A C54A . . . . 176.8(8) ?
N51A C52A N53A C54A . . . . -2.4(11) ?
O52B C52B N53B C54B . . . . 175.8(8) ?
N51B C52B N53B C54B . . . . -3.2(12) ?
O54B C54B N53B C52B . . . . -179.2(8) ?
C55B C54B N53B C52B . . . . 1.6(13) ?
N51A C1A O10A C9A . . . . -177.1(5) ?
C2A C1A O10A C9A . . . . -56.0(7) ?
C8A C9A O10A C1A . . . . 5.9(8) ?
C12A C9A O10A C1A . . . . 131.8(6) ?
N51B C1B O10B C9B . . . . -165.3(5) ?
C2B C1B O10B C9B . . . . -42.7(7) ?
C8B C9B O10B C1B . . . . -11.4(7) ?
C12B C9B O10B C1B . . . . 111.8(6) ?
